data_7047283
loop_
_publ_author_name
'Kumar, Manesh'
'Kariem, Mukaddus'
'Sheikh, Haq Nawaz'
'Frontera, Antonio'
'Seth, Saikat Kumar'
'Jassal, Amanpreet Kaur'

_publ_section_title
;
 A series of 3D lanthanide coordination polymers decorated with a rigid
 3,5-pyridinedicarboxylic acid linker: syntheses, structural diversity,
 DFT study, Hirshfeld surface analysis, luminescence and magnetic
 properties
;
_journal_name_full 'Dalton Transactions'
_journal_paper_doi 10.1039/C8DT02429D
_journal_year 2018
_chemical_formula_moiety '0.25(C42 H30 N6 O30 Pr4), H2 O'
_chemical_formula_sum 'C10.5 H9.5 N1.5 O8.5 Pr'
_chemical_formula_weight 433.61
_chemical_name_systematic
;
 ? 
;
_space_group_crystal_system triclinic
_space_group_IT_number 2
_space_group_name_Hall '-P 1'
_space_group_name_H-M_alt 'P -1'
_symmetry_space_group_name_Hall '-P 1'
_symmetry_space_group_name_H-M 'P -1'
_atom_sites_solution_hydrogens geom
_atom_sites_solution_primary iterative
_atom_sites_solution_secondary difmap
_audit_block_doi 10.5517/ccdc.csd.cc2000wy
_audit_creation_date 2018-03-13
_audit_creation_method
;
Olex2 1.2-ac21
(compiled 2015.09.16 svn.r134, GUI svn.r4998)
;
_audit_update_record
;
2018-06-04 deposited with the CCDC.
2018-08-06 downloaded from the CCDC.
;
_cell_angle_alpha 75.375(7)
_cell_angle_beta 83.809(7)
_cell_angle_gamma 69.205(7)
_cell_formula_units_Z 4
_cell_length_a 8.8422(7)
_cell_length_b 10.7274(8)
_cell_length_c 18.8231(16)
_cell_measurement_reflns_used 5016
_cell_measurement_temperature 293(2)
_cell_measurement_theta_max 27.8270
_cell_measurement_theta_min 2.1140
_cell_volume 1614.7(2)
_computing_cell_refinement 'CrysAlisPro 1.171.38.46 (Rigaku OD, 2015)'
_computing_data_collection 'CrysAlisPro 1.171.38.46 (Rigaku OD, 2015)'
_computing_data_reduction 'CrysAlisPro 1.171.38.46 (Rigaku OD, 2015)'
_computing_molecular_graphics 'Olex2 (Dolomanov et al., 2009)'
_computing_publication_material 'Olex2 (Dolomanov et al., 2009)'
_computing_structure_refinement 'ShelXL (Sheldrick, 2008)'
_computing_structure_solution
;
Superflip (Palatinus & Chapuis, 2007;Palatinus & van der Lee, 2008;
Palatinus et al., 2012)
;
_diffrn_ambient_temperature 293(2)
_diffrn_detector 'CCD plate'
_diffrn_detector_area_resol_mean 7.9987
_diffrn_detector_type Eos
_diffrn_measured_fraction_theta_full 0.871
_diffrn_measured_fraction_theta_max 0.871
_diffrn_measurement_details
;
List of Runs (angles in degrees, time in seconds):

  # Type    Start    End  Width  t~exp~   \w     \q     \k     \f   Frames
#--------------------------------------------------------------------------
  1  \w    -52.00  66.00   1.00    6.50    --   26.84 -77.00 150.00  118
  2  \w    -52.00  66.00   1.00    6.50    --   26.84 -77.00 -90.00  118
  3  \w    -52.00  66.00   1.00    6.50    --   26.84 -77.00  30.00  118
;
_diffrn_measurement_device 'four-circle diffractometer'
_diffrn_measurement_device_type 'SuperNova, Dual, Cu at zero, Eos'
_diffrn_measurement_method '\w scans'
_diffrn_orient_matrix_type 'CrysAlisPro convention (1999,Acta A55,543-557)'
_diffrn_orient_matrix_UB_11 0.0054305000
_diffrn_orient_matrix_UB_12 0.0665255000
_diffrn_orient_matrix_UB_13 -0.0077628000
_diffrn_orient_matrix_UB_21 -0.0446776000
_diffrn_orient_matrix_UB_22 0.0183783000
_diffrn_orient_matrix_UB_23 -0.0324128000
_diffrn_orient_matrix_UB_31 -0.0730779000
_diffrn_orient_matrix_UB_32 0.0227965000
_diffrn_orient_matrix_UB_33 0.0201599000
_diffrn_radiation_monochromator mirror
_diffrn_radiation_probe x-ray
_diffrn_radiation_type MoK\a
_diffrn_radiation_wavelength 0.71073
_diffrn_reflns_av_R_equivalents 0.0236
_diffrn_reflns_av_unetI/netI 0.0546
_diffrn_reflns_limit_h_max 8
_diffrn_reflns_limit_h_min -11
_diffrn_reflns_limit_k_max 13
_diffrn_reflns_limit_k_min -13
_diffrn_reflns_limit_l_max 23
_diffrn_reflns_limit_l_min -21
_diffrn_reflns_number 9020
_diffrn_reflns_theta_full 28.26
_diffrn_reflns_theta_max 28.26
_diffrn_reflns_theta_min 2.09
_diffrn_source 'micro-focus sealed X-ray tube'
_diffrn_source_type 'SuperNova (Mo) X-ray Source'
_exptl_absorpt_coefficient_mu 3.055
_exptl_absorpt_correction_T_max 1.00000
_exptl_absorpt_correction_T_min 0.89928
_exptl_absorpt_correction_type multi-scan
_exptl_absorpt_process_details
;
CrysAlisPro 1.171.38.46 (Rigaku Oxford Diffraction, 2015)
Empirical absorption correction using spherical harmonics,
 implemented in SCALE3 ABSPACK scaling algorithm.
;
_exptl_crystal_density_diffrn 1.784
_exptl_crystal_density_method 'not measured'
_exptl_crystal_description triclinic
_exptl_crystal_F_000 840
_exptl_crystal_size_max 0.233
_exptl_crystal_size_mid 0.119
_exptl_crystal_size_min 0.08
_refine_diff_density_max 5.348
_refine_diff_density_min -1.194
_refine_diff_density_rms 0.332
_refine_ls_extinction_method none
_refine_ls_goodness_of_fit_ref 1.071
_refine_ls_hydrogen_treatment constr
_refine_ls_matrix_type full
_refine_ls_number_parameters 397
_refine_ls_number_reflns 6968
_refine_ls_number_restraints 0
_refine_ls_restrained_S_all 1.071
_refine_ls_R_factor_all 0.0621
_refine_ls_R_factor_gt 0.0560
_refine_ls_shift/su_max 0.001
_refine_ls_shift/su_mean 0.000
_refine_ls_structure_factor_coef Fsqd
_refine_ls_weighting_details 'calc w=1/[\s^2^(Fo^2^)+(0.0901P)^2^+24.7250P] where P=(Fo^2^+2Fc^2^)/3'
_refine_ls_weighting_scheme calc
_refine_ls_wR_factor_gt 0.1712
_refine_ls_wR_factor_ref 0.1772
_reflns_number_gt 6074
_reflns_number_total 6968
_reflns_threshold_expression >2sigma(I)
_cod_data_source_file c8dt02429d2.cif
_cod_data_source_block 1_rt_mo
_cod_original_formula_sum 'C10.50 H9.50 N1.50 O8.50 Pr'
_cod_database_code 7047283
_chemical_oxdiff_formula 'C52 H52 N8 O37 Pr4'
_reflns_odcompleteness_completeness 98.66
_reflns_odcompleteness_iscentric 1
_reflns_odcompleteness_theta 26.32
_olex2_refinement_description
;
1. Fixed Uiso
 At 1.2 times of:
  All C(H) groups
 At 1.5 times of:
  All O(H,H) groups
2.a Free rotating group:
 O1(H1A,H1B), O1AA(H1AB,H1AC)
2.b Rotating group:
 O3(H3A,H3B), O28(H28A,H28B), O30(H30A,H30B)
2.c Aromatic/amide H refined with riding coordinates:
 C1AA(H1AA), C2AA(H2AA), C5(H5), C15(H15), C24(H24), C26(H26), C33(H33),
 C39(H39), C42(H42)
;
_olex2_date_sample_data_collection 2016-01-30
_olex2_submission_special_instructions 'No special instructions were received'
_oxdiff_exptl_absorpt_empirical_details
;
Empirical correction (ABSPACK) includes:
- Absorption correction using spherical harmonics
- Frame scaling
;
_oxdiff_exptl_absorpt_empirical_full_max 1.212
_oxdiff_exptl_absorpt_empirical_full_min 0.782

loop_
_space_group_symop_id
_space_group_symop_operation_xyz
1 'x, y, z'
2 '-x, -y, -z'

loop_
_atom_site_label
_atom_site_type_symbol
_atom_site_fract_x
_atom_site_fract_y
_atom_site_fract_z
_atom_site_U_iso_or_equiv
_atom_site_adp_type
_atom_site_occupancy
_atom_site_calc_flag
_atom_site_refinement_flags_posn
Pr1 Pr 0.10397(5) 1.46786(4) 0.77640(2) 0.01229(14) Uani 1 d .
Pr2 Pr 0.49814(5) 0.58847(4) 0.71293(2) 0.01206(14) Uani 1 d .
O2 O 0.2794(8) 0.6036(7) 0.8102(3) 0.0241(14) Uani 1 d .
O3 O 0.2989(9) 0.8284(8) 0.6898(5) 0.0389(18) Uani 1 d .
H3A H 0.3364 0.8837 0.6563 0.058 Uiso 1 d GR
H3B H 0.2801 0.8583 0.7301 0.058 Uiso 1 d GR
O6 O 0.0972(8) 0.6028(8) 1.1492(4) 0.0313(16) Uani 1 d .
O8 O 0.6093(8) 0.7308(7) 0.7591(4) 0.0253(14) Uani 1 d .
O9 O 0.4353(8) 0.3714(6) 0.7443(4) 0.0273(15) Uani 1 d .
O0AA O 0.7362(7) 0.4596(7) 0.6594(4) 0.0263(14) Uani 1 d .
O13 O 0.0040(8) 0.5902(7) 0.3177(3) 0.0253(14) Uani 1 d .
O16 O 0.6507(8) 0.4415(7) 0.8194(3) 0.0264(14) Uani 1 d .
O17 O 0.0703(8) 0.5907(8) 0.8807(4) 0.0298(16) Uani 1 d .
O20 O 0.8766(8) 0.6734(6) 0.7428(4) 0.0251(14) Uani 1 d .
O21 O 0.2943(8) 1.2379(7) 0.7478(5) 0.0338(17) Uani 1 d .
O24 O 0.4037(8) 0.5725(9) 0.5879(4) 0.0351(18) Uani 1 d .
O25 O 0.2031(8) 1.6065(6) 0.6680(3) 0.0210(13) Uani 1 d .
O28 O 0.5823(10) 0.7484(8) 0.6042(4) 0.0388(18) Uani 1 d .
H28A H 0.5001 0.7988 0.5756 0.058 Uiso 1 d GR
H28B H 0.6591 0.7013 0.5780 0.058 Uiso 1 d GR
O30 O 0.2457(9) 1.3040(9) 0.8866(4) 0.043(2) Uani 1 d .
H30A H 0.1984 1.2885 0.9354 0.064 Uiso 1 d GR
H30B H 0.3576 1.2445 0.8882 0.064 Uiso 1 d GR
N32 N 0.4754(11) 0.7075(10) 0.9683(5) 0.034(2) Uani 1 d .
C0AA C 0.7270(10) 0.8992(8) 0.7529(5) 0.0177(16) Uani 1 d .
N3 N -0.1404(9) 0.7113(8) 0.5130(4) 0.0232(16) Uani 1 d .
C1AA C 0.8688(11) 0.9282(10) 0.7557(6) 0.029(2) Uani 1 d .
H1AA H 0.9675 0.8572 0.7566 0.035 Uiso 1 calc R
N8 N 0.8704(10) 1.0510(9) 0.7569(6) 0.036(2) Uani 1 d .
C2AA C 0.4227(11) 0.6750(10) 1.0370(5) 0.0249(19) Uani 1 d .
H2AA H 0.4776 0.6819 1.0744 0.030 Uiso 1 calc R
C5 C 0.3981(12) 0.6917(11) 0.9159(5) 0.028(2) Uani 1 d .
H5 H 0.4329 0.7143 0.8674 0.034 Uiso 1 calc R
C3AA C 0.5813(10) 1.1340(9) 0.7500(5) 0.0197(17) Uani 1 d .
C9 C 0.2578(10) 0.5996(9) 0.6038(4) 0.0184(17) Uani 1 d .
C14 C 0.4281(11) 1.2564(8) 0.7462(5) 0.0195(17) Uani 1 d .
C15 C 0.7291(11) 1.1516(9) 0.7545(6) 0.029(2) Uani 1 d .
H15 H 0.7281 1.2379 0.7560 0.034 Uiso 1 calc R
C18 C 0.2903(10) 0.6313(9) 1.0560(4) 0.0177(16) Uani 1 d .
C20 C 0.2711(11) 0.6444(9) 0.9292(5) 0.0191(17) Uani 1 d .
C22 C 0.7388(11) 0.7556(8) 0.7521(5) 0.0190(17) Uani 1 d .
C24 C 0.1868(10) 0.5983(9) 0.4774(4) 0.0181(16) Uani 1 d .
H24 H 0.2959 0.5621 0.4653 0.022 Uiso 1 calc R
C26 C -0.0256(10) 0.6846(9) 0.5603(4) 0.0185(16) Uani 1 d .
H26 H -0.0573 0.7047 0.6061 0.022 Uiso 1 calc R
C27 C 0.1381(10) 0.6288(8) 0.5456(4) 0.0171(16) Uani 1 d .
C30 C 0.2413(10) 0.5942(8) 1.1358(4) 0.0167(16) Uani 1 d .
C31 C 0.1152(10) 0.5821(8) 0.3559(4) 0.0170(16) Uani 1 d .
C33 C 0.5826(10) 1.0047(9) 0.7504(5) 0.0206(17) Uani 1 d .
H33 H 0.4859 0.9894 0.7490 0.025 Uiso 1 calc R
C36 C 0.0689(10) 0.6234(8) 0.4281(4) 0.0157(16) Uani 1 d .
C37 C 0.1991(11) 0.6125(9) 0.8702(5) 0.0211(18) Uani 1 d .
C39 C -0.0915(10) 0.6811(9) 0.4478(5) 0.0196(17) Uani 1 d .
H39 H -0.1700 0.7000 0.4137 0.024 Uiso 1 calc R
C42 C 0.2105(10) 0.6165(9) 1.0013(5) 0.0183(16) Uani 1 d .
H42 H 0.1203 0.5891 1.0118 0.022 Uiso 1 calc R
O1 O 0.1887(12) 1.0162(14) 0.7705(11) 0.105(6) Uani 1 d .
H1A H 0.0964 1.0103 0.7848 0.158 Uiso 1 d G
H1B H 0.1810 1.0701 0.7283 0.158 Uiso 1 d G
O1AA O 0.5010(19) 0.7188(12) 0.4413(7) 0.079(3) Uani 1 d .
H1AB H 0.5238 0.6938 0.4865 0.119 Uiso 1 d G
H1AC H 0.5122 0.6489 0.4250 0.119 Uiso 1 d G

loop_
_atom_site_aniso_label
_atom_site_aniso_U_11
_atom_site_aniso_U_22
_atom_site_aniso_U_33
_atom_site_aniso_U_23
_atom_site_aniso_U_13
_atom_site_aniso_U_12
Pr1 0.0112(2) 0.0149(2) 0.0117(2) -0.00507(16) -0.00105(15) -0.00400(17)
Pr2 0.0119(2) 0.0141(2) 0.0116(2) -0.00495(16) -0.00025(15) -0.00481(17)
O2 0.030(3) 0.033(4) 0.013(3) -0.014(3) 0.004(2) -0.011(3)
O3 0.030(4) 0.029(4) 0.048(5) -0.008(3) -0.002(3) 0.002(3)
O6 0.027(4) 0.052(5) 0.021(3) -0.003(3) 0.005(3) -0.025(3)
O8 0.023(3) 0.022(3) 0.040(4) -0.015(3) -0.003(3) -0.012(3)
O9 0.028(3) 0.013(3) 0.042(4) -0.008(3) -0.003(3) -0.006(3)
O0AA 0.017(3) 0.039(4) 0.022(3) -0.017(3) 0.000(2) -0.002(3)
O13 0.022(3) 0.035(4) 0.022(3) -0.017(3) -0.003(3) -0.006(3)
O16 0.031(4) 0.034(4) 0.015(3) 0.001(3) -0.010(3) -0.013(3)
O17 0.024(3) 0.056(5) 0.024(3) -0.024(3) 0.004(3) -0.021(3)
O20 0.018(3) 0.013(3) 0.040(4) -0.012(3) -0.002(3) 0.005(2)
O21 0.014(3) 0.022(3) 0.068(5) -0.020(3) -0.006(3) -0.001(3)
O24 0.022(3) 0.066(5) 0.019(3) -0.014(3) -0.002(3) -0.015(3)
O25 0.029(3) 0.027(3) 0.009(3) -0.006(2) -0.001(2) -0.010(3)
O28 0.039(4) 0.031(4) 0.036(4) -0.001(3) 0.015(3) -0.008(3)
O30 0.029(4) 0.052(5) 0.030(4) 0.008(4) -0.009(3) -0.002(4)
N32 0.033(5) 0.059(6) 0.026(4) -0.016(4) 0.007(3) -0.032(4)
C0AA 0.012(4) 0.015(4) 0.030(5) -0.008(3) 0.003(3) -0.008(3)
N3 0.021(4) 0.033(4) 0.018(4) -0.013(3) 0.002(3) -0.008(3)
C1AA 0.011(4) 0.020(4) 0.056(7) -0.011(4) -0.003(4) -0.003(3)
N8 0.018(4) 0.022(4) 0.073(7) -0.013(4) -0.005(4) -0.010(3)
C2AA 0.027(5) 0.041(5) 0.017(4) -0.009(4) 0.000(3) -0.022(4)
C5 0.035(5) 0.043(6) 0.017(4) -0.010(4) 0.005(4) -0.025(5)
C3AA 0.016(4) 0.015(4) 0.028(5) -0.007(3) -0.003(3) -0.002(3)
C9 0.022(4) 0.019(4) 0.014(4) -0.004(3) -0.002(3) -0.006(3)
C14 0.020(4) 0.013(4) 0.024(4) -0.008(3) -0.005(3) 0.000(3)
C15 0.019(4) 0.015(4) 0.056(7) -0.010(4) -0.002(4) -0.009(3)
C18 0.017(4) 0.022(4) 0.015(4) -0.004(3) -0.003(3) -0.008(3)
C20 0.023(4) 0.021(4) 0.015(4) -0.007(3) -0.001(3) -0.007(3)
C22 0.029(5) 0.013(4) 0.017(4) -0.004(3) -0.007(3) -0.007(3)
C24 0.019(4) 0.023(4) 0.014(4) -0.007(3) 0.000(3) -0.006(3)
C26 0.021(4) 0.024(4) 0.012(4) -0.008(3) 0.002(3) -0.008(3)
C27 0.021(4) 0.018(4) 0.014(4) -0.006(3) -0.001(3) -0.007(3)
C30 0.021(4) 0.018(4) 0.012(4) -0.004(3) -0.001(3) -0.009(3)
C31 0.021(4) 0.017(4) 0.013(4) -0.008(3) -0.002(3) -0.003(3)
C33 0.013(4) 0.020(4) 0.030(5) -0.007(4) -0.002(3) -0.006(3)
C36 0.017(4) 0.019(4) 0.013(4) -0.006(3) -0.002(3) -0.006(3)
C37 0.024(4) 0.023(4) 0.017(4) -0.010(3) -0.001(3) -0.005(4)
C39 0.018(4) 0.024(4) 0.017(4) -0.007(3) -0.004(3) -0.006(3)
C42 0.017(4) 0.023(4) 0.019(4) -0.009(3) 0.003(3) -0.010(3)
O1 0.024(5) 0.082(9) 0.237(19) -0.098(11) 0.017(8) -0.015(5)
O1AA 0.113(10) 0.077(8) 0.059(7) -0.012(6) 0.007(7) -0.050(8)

loop_
_atom_type_symbol
_atom_type_description
_atom_type_scat_dispersion_real
_atom_type_scat_dispersion_imag
_atom_type_scat_source
C C 0.0033 0.0016 'International Tables Vol C Tables 4.2.6.8 and 6.1.1.4'
H H 0.0000 0.0000 'International Tables Vol C Tables 4.2.6.8 and 6.1.1.4'
N N 0.0061 0.0033 'International Tables Vol C Tables 4.2.6.8 and 6.1.1.4'
O O 0.0106 0.0060 'International Tables Vol C Tables 4.2.6.8 and 6.1.1.4'
Pr Pr -0.2180 2.8214 'International Tables Vol C Tables 4.2.6.8 and 6.1.1.4'

loop_
_exptl_crystal_face_index_h
_exptl_crystal_face_index_k
_exptl_crystal_face_index_l
_exptl_crystal_face_perp_dist
-10 -8 -17 0.0720
-8 2 -16 0.0508
4 15 8 0.0068
3 -4 22 0.0679
-3 11 -6 0.0228
-10 3 6 0.0798
-7 2 20 0.1073
8 -2 16 0.0508
8 -3 -16 0.0956
9 9 20 0.0345
5 -10 6 0.0440
0 12 19 0.0466
3 7 26 0.0476
-8 -14 -12 0.0723

loop_
_geom_angle_atom_site_label_1
_geom_angle_atom_site_label_2
_geom_angle_atom_site_label_3
_geom_angle
_geom_angle_site_symmetry_1
_geom_angle_site_symmetry_3
O2 Pr1 Pr2 36.43(13) 1_565 1_565
O2 Pr1 O9 63.83(19) 1_565 1_565
O2 Pr1 C14 86.2(2) 1_565 .
O2 Pr1 C37 25.3(2) 1_565 1_565
O6 Pr1 Pr2 161.30(17) 2_577 1_565
O6 Pr1 O2 126.8(2) 2_577 1_565
O6 Pr1 O9 140.6(2) 2_577 1_565
O6 Pr1 O13 83.4(2) 2_577 2_576
O6 Pr1 O17 78.6(2) 2_577 1_565
O6 Pr1 O20 81.0(2) 2_577 1_465
O6 Pr1 O21 101.2(3) 2_577 .
O6 Pr1 O25 154.3(2) 2_577 .
O6 Pr1 O30 74.6(3) 2_577 .
O6 Pr1 C14 120.4(3) 2_577 .
O6 Pr1 C37 101.5(3) 2_577 1_565
O9 Pr1 Pr2 36.71(13) 1_565 1_565
O9 Pr1 C14 24.1(2) 1_565 .
O9 Pr1 C37 83.8(2) 1_565 1_565
O13 Pr1 Pr2 115.00(16) 2_576 1_565
O13 Pr1 O2 147.8(2) 2_576 1_565
O13 Pr1 O9 101.3(2) 2_576 1_565
O13 Pr1 O17 151.8(2) 2_576 1_565
O13 Pr1 O21 68.7(2) 2_576 .
O13 Pr1 O25 81.8(2) 2_576 .
O13 Pr1 O30 125.4(3) 2_576 .
O13 Pr1 C14 86.6(2) 2_576 .
O13 Pr1 C37 165.3(2) 2_576 1_565
O17 Pr1 Pr2 85.45(15) 1_565 1_565
O17 Pr1 O2 49.02(19) 1_565 1_565
O17 Pr1 O9 106.3(2) 1_565 1_565
O17 Pr1 O21 136.0(2) 1_565 .
O17 Pr1 C14 121.2(2) 1_565 .
O17 Pr1 C37 24.2(2) 1_565 1_565
O20 Pr1 Pr2 104.44(17) 1_465 1_565
O20 Pr1 O2 92.3(2) 1_465 1_565
O20 Pr1 O9 138.4(2) 1_465 1_565
O20 Pr1 O13 80.7(2) 1_465 2_576
O20 Pr1 O17 75.2(2) 1_465 1_565
O20 Pr1 O21 148.7(2) 1_465 .
O20 Pr1 O25 75.9(2) 1_465 .
O20 Pr1 O30 140.6(3) 1_465 .
O20 Pr1 C14 153.7(2) 1_465 .
O20 Pr1 C37 86.3(2) 1_465 1_565
O21 Pr1 Pr2 83.58(16) . 1_565
O21 Pr1 O2 110.0(2) . 1_565
O21 Pr1 O9 47.9(2) . 1_565
O21 Pr1 C14 24.0(2) . .
O21 Pr1 C37 123.0(2) . 1_565
O25 Pr1 Pr2 41.00(14) . 1_565
O25 Pr1 O2 66.03(19) . 1_565
O25 Pr1 O9 63.5(2) . 1_565
O25 Pr1 O17 105.9(2) . 1_565
O25 Pr1 O21 92.9(2) . .
O25 Pr1 C14 79.6(2) . .
O25 Pr1 C37 88.3(2) . 1_565
O30 Pr1 Pr2 90.9(2) . 1_565
O30 Pr1 O2 78.8(3) . 1_565
O30 Pr1 O9 71.0(2) . 1_565
O30 Pr1 O17 70.0(3) . 1_565
O30 Pr1 O21 67.7(3) . .
O30 Pr1 O25 131.1(2) . .
O30 Pr1 C14 64.7(3) . .
O30 Pr1 C37 69.3(3) . 1_565
C14 Pr1 Pr2 60.58(17) . 1_565
C37 Pr1 Pr2 61.59(18) 1_565 1_565
C37 Pr1 C14 102.4(2) 1_565 .
O2 Pr2 Pr1 39.51(15) . 1_545
O2 Pr2 O3 70.7(2) . .
O2 Pr2 O24 112.2(2) . .
O2 Pr2 O25 64.59(19) . 1_545
O2 Pr2 O28 138.2(2) . .
O2 Pr2 C9 88.9(2) . .
O3 Pr2 Pr1 85.70(19) . 1_545
O3 Pr2 O24 86.8(3) . .
O3 Pr2 O25 67.3(2) . 1_545
O3 Pr2 O28 67.6(3) . .
O3 Pr2 C9 74.4(2) . .
O8 Pr2 Pr1 132.23(16) . 1_545
O8 Pr2 O2 92.8(2) . .
O8 Pr2 O3 71.5(2) . .
O8 Pr2 O9 144.6(2) . .
O8 Pr2 O24 139.5(2) . .
O8 Pr2 O25 137.5(2) . 1_545
O8 Pr2 O28 71.1(3) . .
O8 Pr2 C9 143.1(2) . .
O9 Pr2 Pr1 41.97(15) . 1_545
O9 Pr2 O2 70.8(2) . .
O9 Pr2 O3 127.0(2) . .
O9 Pr2 O24 75.6(2) . .
O9 Pr2 O25 63.9(2) . 1_545
O9 Pr2 O28 141.0(3) . .
O9 Pr2 C9 69.8(2) . .
O0AA Pr2 Pr1 124.42(18) . 1_545
O0AA Pr2 O2 150.3(2) . .
O0AA Pr2 O3 138.9(3) . .
O0AA Pr2 O8 98.6(2) . .
O0AA Pr2 O9 84.5(2) . .
O0AA Pr2 O16 78.1(2) . .
O0AA Pr2 O24 75.6(2) . .
O0AA Pr2 O25 119.0(2) . 1_545
O0AA Pr2 O28 71.5(2) . .
O0AA Pr2 C9 97.9(2) . .
O16 Pr2 Pr1 93.76(16) . 1_545
O16 Pr2 O2 78.9(2) . .
O16 Pr2 O3 132.2(3) . .
O16 Pr2 O8 74.1(2) . .
O16 Pr2 O9 72.0(2) . .
O16 Pr2 O24 139.7(3) . .
O16 Pr2 O25 129.5(2) . 1_545
O16 Pr2 O28 128.9(3) . .
O16 Pr2 C9 141.9(2) . .
O24 Pr2 Pr1 77.14(16) . 1_545
O24 Pr2 O25 47.79(19) . 1_545
O24 Pr2 C9 23.6(2) . .
O25 Pr2 Pr1 36.18(12) 1_545 1_545
O25 Pr2 C9 24.3(2) 1_545 .
O28 Pr2 Pr1 137.3(2) . 1_545
O28 Pr2 O24 69.0(3) . .
O28 Pr2 O25 101.3(2) . 1_545
O28 Pr2 C9 83.3(3) . .
C9 Pr2 Pr1 57.02(16) . 1_545
Pr2 O2 Pr1 104.1(2) . 1_545
C37 O2 Pr1 90.2(5) . 1_545
C37 O2 Pr2 163.7(6) . .
C30 O6 Pr1 151.1(6) . 2_577
C22 O8 Pr2 136.8(6) . .
Pr2 O9 Pr1 101.3(2) . 1_545
C14 O9 Pr1 90.0(5) 1_545 1_545
C14 O9 Pr2 165.1(6) 1_545 .
C31 O0AA Pr2 156.2(6) 2_666 .
C31 O13 Pr1 153.6(6) . 2_576
C30 O16 Pr2 153.8(6) 2_667 .
C37 O17 Pr1 97.1(5) . 1_545
C22 O20 Pr1 154.6(6) . 1_645
C14 O21 Pr1 99.1(5) . .
C9 O24 Pr2 97.6(5) . .
Pr1 O25 Pr2 102.8(2) . 1_565
C9 O25 Pr1 139.4(6) 1_565 .
C9 O25 Pr2 91.7(5) 1_565 1_565
C2AA N32 C5 116.8(8) . .
C1AA C0AA C22 119.5(8) . .
C33 C0AA C1AA 117.7(8) . .
C33 C0AA C22 122.8(8) . .
C26 N3 C39 116.8(8) . .
N8 C1AA C0AA 123.8(8) . .
C15 N8 C1AA 117.5(8) . .
N32 C2AA C18 123.8(8) . .
N32 C5 C20 123.8(9) . .
C15 C3AA C14 118.5(8) . .
C33 C3AA C14 123.1(8) . .
C33 C3AA C15 118.4(8) . .
O24 C9 Pr2 58.8(5) . .
O24 C9 O25 122.2(8) . 1_545
O24 C9 C27 120.3(8) . .
O25 C9 Pr2 64.0(5) 1_545 .
O25 C9 C27 117.5(8) 1_545 .
C27 C9 Pr2 170.7(6) . .
O9 C14 Pr1 65.9(5) 1_565 .
O9 C14 O21 121.6(8) 1_565 .
O9 C14 C3AA 120.0(8) 1_565 .
O21 C14 Pr1 56.8(4) . .
O21 C14 C3AA 118.3(8) . .
C3AA C14 Pr1 166.1(6) . .
N8 C15 C3AA 123.1(8) . .
C2AA C18 C30 120.0(7) . .
C42 C18 C2AA 118.8(8) . .
C42 C18 C30 121.1(8) . .
C5 C20 C37 122.4(8) . .
C5 C20 C42 119.4(8) . .
C42 C20 C37 118.1(8) . .
O8 C22 C0AA 117.0(8) . .
O20 C22 O8 126.0(8) . .
O20 C22 C0AA 117.0(8) . .
C36 C24 C27 118.2(8) . .
N3 C26 C27 123.9(8) . .
C24 C27 C9 121.8(8) . .
C26 C27 C9 119.6(7) . .
C26 C27 C24 118.5(8) . .
O6 C30 C18 116.9(7) . .
O16 C30 O6 127.2(8) 2_667 .
O16 C30 C18 115.9(8) 2_667 .
O0AA C31 C36 116.3(7) 2_666 .
O13 C31 O0AA 126.2(8) . 2_666
O13 C31 C36 117.5(7) . .
C0AA C33 C3AA 119.6(8) . .
C24 C36 C31 120.1(7) . .
C24 C36 C39 118.7(8) . .
C39 C36 C31 121.1(7) . .
O2 C37 Pr1 64.5(5) . 1_545
O2 C37 C20 117.6(8) . .
O17 C37 Pr1 58.8(5) . 1_545
O17 C37 O2 121.4(8) . .
O17 C37 C20 120.9(8) . .
C20 C37 Pr1 163.6(6) . 1_545
N3 C39 C36 123.8(8) . .
C18 C42 C20 117.2(8) . .

loop_
_geom_bond_atom_site_label_1
_geom_bond_atom_site_label_2
_geom_bond_distance
_geom_bond_site_symmetry_2
Pr1 Pr2 4.0954(7) 1_565
Pr1 O2 2.686(7) 1_565
Pr1 O6 2.363(6) 2_577
Pr1 O9 2.793(7) 1_565
Pr1 O13 2.404(6) 2_576
Pr1 O17 2.565(6) 1_565
Pr1 O20 2.393(6) 1_465
Pr1 O21 2.595(7) .
Pr1 O25 2.479(6) .
Pr1 O30 2.474(7) .
Pr1 C14 3.060(8) .
Pr1 C37 2.977(9) 1_565
Pr2 Pr1 4.0954(7) 1_545
Pr2 O2 2.507(6) .
Pr2 O3 2.509(7) .
Pr2 O8 2.445(6) .
Pr2 O9 2.497(6) .
Pr2 O0AA 2.353(6) .
Pr2 O16 2.408(6) .
Pr2 O24 2.646(7) .
Pr2 O25 2.756(6) 1_545
Pr2 O28 2.548(7) .
Pr2 C9 3.065(8) .
O2 Pr1 2.686(7) 1_545
O2 C37 1.273(10) .
O6 Pr1 2.363(6) 2_577
O6 C30 1.246(11) .
O8 C22 1.251(11) .
O9 Pr1 2.793(7) 1_545
O9 C14 1.249(10) 1_545
O0AA C31 1.255(10) 2_666
O13 Pr1 2.404(6) 2_576
O13 C31 1.245(10) .
O16 C30 1.234(10) 2_667
O17 Pr1 2.565(6) 1_545
O17 C37 1.228(11) .
O20 Pr1 2.393(6) 1_645
O20 C22 1.249(11) .
O21 C14 1.263(11) .
O24 C9 1.238(11) .
O25 Pr2 2.756(6) 1_565
O25 C9 1.264(10) 1_565
N32 C2AA 1.329(12) .
N32 C5 1.335(12) .
C0AA C1AA 1.403(12) .
C0AA C22 1.511(11) .
C0AA C33 1.369(12) .
N3 C26 1.329(11) .
N3 C39 1.335(11) .
C1AA N8 1.329(12) .
N8 C15 1.326(12) .
C2AA C18 1.390(12) .
C5 C20 1.364(13) .
C3AA C14 1.508(11) .
C3AA C15 1.400(12) .
C3AA C33 1.381(12) .
C9 O25 1.264(10) 1_545
C9 C27 1.502(11) .
C14 O9 1.250(10) 1_565
C18 C30 1.510(11) .
C18 C42 1.379(12) .
C20 C37 1.503(12) .
C20 C42 1.404(12) .
C24 C27 1.390(11) .
C24 C36 1.380(11) .
C26 C27 1.383(12) .
C30 O16 1.234(10) 2_667
C31 O0AA 1.255(10) 2_666
C31 C36 1.506(11) .
C36 C39 1.383(12) .
C37 Pr1 2.977(9) 1_545

loop_
_exptl_oxdiff_crystal_face_indexfrac_h
_exptl_oxdiff_crystal_face_indexfrac_k
_exptl_oxdiff_crystal_face_indexfrac_l
_exptl_oxdiff_crystal_face_x
_exptl_oxdiff_crystal_face_y
_exptl_oxdiff_crystal_face_z
-10.0014 -8.0143 -16.9219 -0.4561 0.8480 0.2070
-7.9976 1.9972 -15.9381 0.2132 0.9106 0.3087
3.9957 14.9732 7.9696 0.9559 -0.1617 0.2100
2.9909 -3.9983 21.9213 -0.4199 -0.9176 0.1322
-3.0011 10.9809 -5.9764 0.7606 0.5296 0.3492
-10.0114 2.9873 5.9875 0.0979 0.3081 0.9204
-7.0166 1.9863 19.9366 -0.0607 -0.2962 0.9600
7.9976 -1.9972 15.9381 -0.2132 -0.9106 -0.3087
8.0088 -2.9762 -15.9450 -0.0307 0.1043 -0.9746
8.9998 9.0104 19.9108 0.4937 -0.8819 -0.0509
5.0100 -9.9689 5.9828 -0.6824 -0.6010 -0.4728
-0.0128 11.9728 18.9347 0.6494 -0.3931 0.6556
2.9866 6.9810 25.9078 0.2795 -0.8449 0.4632
-7.9967 -13.9759 -11.9525 -0.8804 0.4878 0.0248
